data_4111004
loop_
_publ_author_name
'Natalie E. Mansfield'
'Joanna Grundy'
'Martyn P. Coles'
'Anthony G. Avent'
'Peter B. Hitchcock'

_publ_section_title
;
 A Conformational Study of Phospha(III)- and Phospha(V)-guanidine
 Compounds
;
_journal_name_full 'Journal of the American Chemical Society'
_journal_page_first 13879
_journal_page_last 13893
_journal_paper_doi 10.1021/ja064212t
_journal_volume 128
_journal_year 2006
_chemical_compound_source 'synthesis as described'
_chemical_formula_moiety 'C25 H45 N2 P Se'
_chemical_formula_sum 'C25 H45 N2 P Se'
_chemical_formula_weight 483.56
_chemical_name_systematic
;
 ?
;
_space_group_IT_number 2
_symmetry_cell_setting triclinic
_symmetry_Int_Tables_number 2
_symmetry_space_group_name_Hall '-P 1'
_symmetry_space_group_name_H-M 'P -1'
_atom_sites_solution_hydrogens geom
_atom_sites_solution_primary direct
_atom_sites_solution_secondary difmap
_audit_conform_dict_location ftp://ftp.iucr.org/pub/cif_core.dic
_audit_conform_dict_name cif_core.dic
_audit_conform_dict_version 2.2
_audit_creation_date 2004-12-20T10:01:21-00:00
_audit_creation_method 'WinGX routine CIF_UPDATE'
_cell_angle_alpha 105.398(1)
_cell_angle_beta 97.112(1)
_cell_angle_gamma 104.885(1)
_cell_formula_units_Z 2
_cell_length_a 9.9173(2)
_cell_length_b 10.1444(3)
_cell_length_c 14.1035(4)
_cell_measurement_reflns_used 12451
_cell_measurement_temperature 173(2)
_cell_measurement_theta_max 26.022
_cell_measurement_theta_min 3.395
_cell_measurement_wavelength 0.71073
_cell_volume 1293.67(6)
_computing_cell_refinement 'HKL Scalepack (Otwinowski & Minor 1997)'
_computing_data_collection 'Collect (Nonius BV, 1997-2000)'
_computing_data_reduction 'HKL Denzo and Scalepack (Otwinowski & Minor 1997)'
_computing_molecular_graphics 'Ortep-3 for Windows (Farrugia, 1997)'
_computing_publication_material 'WinGX publication routines (Farrugia, 1999)'
_computing_structure_refinement 'SHELXL-97 (Sheldrick, 1997)'
_computing_structure_solution 'SHELXS-97 (Sheldrick, 1997)'
_diffrn_ambient_temperature 173(2)
_diffrn_detector 'CCD plate'
_diffrn_measured_fraction_theta_full 0.99
_diffrn_measured_fraction_theta_max 0.99
_diffrn_measurement_device '95mm CCD camera on \k-goniostat'
_diffrn_measurement_device_type KappaCCD
_diffrn_measurement_method 'CCD rotation images, thick slices'
_diffrn_orient_matrix_type 'by Nonius Collect from scalepack cell'
_diffrn_orient_matrix_UB_11 -0.794928E-1
_diffrn_orient_matrix_UB_12 -0.660387E-1
_diffrn_orient_matrix_UB_13 -0.568454E-1
_diffrn_orient_matrix_UB_21 -0.49647E-1
_diffrn_orient_matrix_UB_22 -0.402106E-1
_diffrn_orient_matrix_UB_23 0.482885E-1
_diffrn_orient_matrix_UB_31 -0.508395E-1
_diffrn_orient_matrix_UB_32 0.743786E-1
_diffrn_orient_matrix_UB_33 0.92444E-2
_diffrn_radiation_monochromator graphite
_diffrn_radiation_probe x-ray
_diffrn_radiation_type MoK\a
_diffrn_radiation_wavelength 0.71073
_diffrn_reflns_av_R_equivalents 0.0415
_diffrn_reflns_av_unetI/netI 0.0318
_diffrn_reflns_limit_h_max 12
_diffrn_reflns_limit_h_min -12
_diffrn_reflns_limit_k_max 12
_diffrn_reflns_limit_k_min -12
_diffrn_reflns_limit_l_max 17
_diffrn_reflns_limit_l_min -17
_diffrn_reflns_number 21177
_diffrn_reflns_theta_full 26.08
_diffrn_reflns_theta_max 26.08
_diffrn_reflns_theta_min 3.52
_diffrn_source 'Enraf Nonius FR590'
_exptl_absorpt_coefficient_mu 1.527
_exptl_absorpt_correction_T_max 0.5763
_exptl_absorpt_correction_T_min 0.5105
_exptl_absorpt_correction_type multi-scan
_exptl_absorpt_process_details
;
        [c.f. r.h. blessing, acta cryst. (1995), a51, 33-38]
;
_exptl_crystal_colour colourless
_exptl_crystal_density_diffrn 1.241
_exptl_crystal_description prism
_exptl_crystal_F_000 516
_exptl_crystal_size_max 0.4
_exptl_crystal_size_mid 0.4
_exptl_crystal_size_min 0.35
_refine_diff_density_max 0.332
_refine_diff_density_min -0.293
_refine_diff_density_rms 0.049
_refine_ls_extinction_method none
_refine_ls_goodness_of_fit_ref 0.944
_refine_ls_hydrogen_treatment mixed
_refine_ls_matrix_type full
_refine_ls_number_parameters 266
_refine_ls_number_reflns 5083
_refine_ls_number_restraints 0
_refine_ls_restrained_S_all 0.944
_refine_ls_R_factor_all 0.0386
_refine_ls_R_factor_gt 0.0302
_refine_ls_shift/su_max 0.001
_refine_ls_shift/su_mean 0
_refine_ls_structure_factor_coef Fsqd
_refine_ls_weighting_details 'calc w=1/[\s^2^(Fo^2^)+(0.0385P)^2^+0.7877P] where P=(Fo^2^+2Fc^2^)/3'
_refine_ls_weighting_scheme calc
_refine_ls_wR_factor_gt 0.0705
_refine_ls_wR_factor_ref 0.0747
_reflns_number_gt 4421
_reflns_number_total 5083
_reflns_threshold_expression >2sigma(I)
_cod_data_source_file ja064212tsi20060615_043030.cif
_cod_data_source_block dec3104
_cod_database_code 4111004

loop_
_symmetry_equiv_pos_as_xyz
'x, y, z'
'-x, -y, -z'

loop_
_atom_site_label
_atom_site_type_symbol
_atom_site_fract_x
_atom_site_fract_y
_atom_site_fract_z
_atom_site_U_iso_or_equiv
_atom_site_adp_type
_atom_site_occupancy
_atom_site_symmetry_multiplicity
_atom_site_calc_flag
_atom_site_refinement_flags
Se Se 0.18222(2) 0.27153(2) 0.494444(14) 0.03125(8) Uani 1 1 d .
P P 0.13285(5) 0.28708(5) 0.63831(3) 0.02033(11) Uani 1 1 d .
N1 N 0.34451(18) 0.54095(18) 0.70311(13) 0.0287(4) Uani 1 1 d .
H1N H 0.350(2) 0.504(2) 0.6452(18) 0.032(6) Uiso 1 1 d .
N2 N 0.19164(17) 0.47567(16) 0.81583(12) 0.0258(4) Uani 1 1 d .
C1 C 0.16859(19) 0.14371(19) 0.68475(14) 0.0227(4) Uani 1 1 d .
H1 H 0.1151 0.0511 0.6314 0.027 Uiso 1 1 calc R
C2 C 0.3275(2) 0.1543(2) 0.69511(17) 0.0324(5) Uani 1 1 d .
H2B H 0.3565 0.155 0.6305 0.039 Uiso 1 1 calc R
H2A H 0.3851 0.2453 0.7469 0.039 Uiso 1 1 calc R
C3 C 0.3563(2) 0.0285(2) 0.72440(17) 0.0370(5) Uani 1 1 d .
H3B H 0.3064 -0.0616 0.6693 0.044 Uiso 1 1 calc R
H3A H 0.4598 0.0403 0.734 0.044 Uiso 1 1 calc R
C4 C 0.3062(2) 0.0181(2) 0.82061(17) 0.0366(5) Uani 1 1 d .
H4B H 0.3217 -0.0675 0.8356 0.044 Uiso 1 1 calc R
H4A H 0.3629 0.1039 0.8772 0.044 Uiso 1 1 calc R
C5 C 0.1493(2) 0.0073(2) 0.81035(18) 0.0341(5) Uani 1 1 d .
H5B H 0.1204 0.0055 0.8748 0.041 Uiso 1 1 calc R
H5A H 0.0921 -0.0836 0.7583 0.041 Uiso 1 1 calc R
C6 C 0.1181(2) 0.1334(2) 0.78173(15) 0.0274(4) Uani 1 1 d .
H6B H 0.1674 0.2236 0.8369 0.033 Uiso 1 1 calc R
H6A H 0.0144 0.1203 0.7721 0.033 Uiso 1 1 calc R
C7 C -0.05038(19) 0.28406(19) 0.64398(14) 0.0213(4) Uani 1 1 d .
H7 H -0.0597 0.2986 0.7155 0.026 Uiso 1 1 calc R
C8 C -0.0852(2) 0.4071(2) 0.61328(17) 0.0338(5) Uani 1 1 d .
H8B H -0.0183 0.4998 0.6576 0.041 Uiso 1 1 calc R
H8A H -0.0734 0.3981 0.5434 0.041 Uiso 1 1 calc R
C9 C -0.2378(3) 0.4046(3) 0.6209(2) 0.0450(6) Uani 1 1 d .
H9B H -0.2466 0.4239 0.6921 0.054 Uiso 1 1 calc R
H9A H -0.2604 0.4814 0.5971 0.054 Uiso 1 1 calc R
C10 C -0.3438(2) 0.2608(3) 0.5588(2) 0.0515(7) Uani 1 1 d .
H10B H -0.4411 0.2611 0.568 0.062 Uiso 1 1 calc R
H10A H -0.3421 0.246 0.4867 0.062 Uiso 1 1 calc R
C11 C -0.3093(2) 0.1384(3) 0.58895(19) 0.0423(6) Uani 1 1 d .
H11B H -0.3769 0.046 0.5448 0.051 Uiso 1 1 calc R
H11A H -0.3207 0.1476 0.6589 0.051 Uiso 1 1 calc R
C12 C -0.1577(2) 0.1391(2) 0.58091(16) 0.0330(5) Uani 1 1 d .
H12B H -0.149 0.12 0.5097 0.04 Uiso 1 1 calc R
H12A H -0.1358 0.0619 0.6045 0.04 Uiso 1 1 calc R
C13 C 0.23916(19) 0.45980(19) 0.73503(14) 0.0216(4) Uani 1 1 d .
C14 C 0.46896(19) 0.66071(19) 0.76256(14) 0.0221(4) Uani 1 1 d .
H14 H 0.435 0.7375 0.8037 0.027 Uiso 1 1 calc R
C15 C 0.5515(2) 0.7208(2) 0.69156(15) 0.0307(5) Uani 1 1 d .
H15B H 0.4889 0.7526 0.648 0.037 Uiso 1 1 calc R
H15A H 0.5819 0.6447 0.6479 0.037 Uiso 1 1 calc R
C16 C 0.6822(2) 0.8470(2) 0.75000(16) 0.0344(5) Uani 1 1 d .
H16B H 0.737 0.8802 0.7022 0.041 Uiso 1 1 calc R
H16A H 0.6509 0.9273 0.7875 0.041 Uiso 1 1 calc R
C17 C 0.7776(2) 0.8077(2) 0.82288(18) 0.0398(5) Uani 1 1 d .
H17B H 0.8568 0.8942 0.8631 0.048 Uiso 1 1 calc R
H17A H 0.8192 0.7365 0.785 0.048 Uiso 1 1 calc R
C18 C 0.6945(2) 0.7452(3) 0.89300(18) 0.0417(6) Uani 1 1 d .
H18B H 0.6624 0.82 0.9365 0.05 Uiso 1 1 calc R
H18A H 0.7576 0.7141 0.9367 0.05 Uiso 1 1 calc R
C19 C 0.5652(2) 0.6174(2) 0.83316(17) 0.0324(5) Uani 1 1 d .
H19B H 0.5977 0.5394 0.7937 0.039 Uiso 1 1 calc R
H19A H 0.511 0.5807 0.88 0.039 Uiso 1 1 calc R
C20 C 0.2370(2) 0.60350(19) 0.90451(14) 0.0242(4) Uani 1 1 d .
H20 H 0.3271 0.6718 0.9002 0.029 Uiso 1 1 calc R
C21 C 0.1180(2) 0.6738(2) 0.90703(15) 0.0309(5) Uani 1 1 d .
H21B H 0.0265 0.6009 0.9009 0.037 Uiso 1 1 calc R
H21A H 0.1094 0.7104 0.8488 0.037 Uiso 1 1 calc R
C22 C 0.1458(3) 0.7975(2) 1.00404(16) 0.0362(5) Uani 1 1 d .
H22B H 0.2301 0.8764 1.0058 0.043 Uiso 1 1 calc R
H22A H 0.0627 0.8346 1.0051 0.043 Uiso 1 1 calc R
C23 C 0.1717(2) 0.7496(2) 1.09620(15) 0.0315(5) Uani 1 1 d .
H23B H 0.1962 0.8334 1.1575 0.038 Uiso 1 1 calc R
H23A H 0.0833 0.6794 1.0989 0.038 Uiso 1 1 calc R
C24 C 0.2915(2) 0.6820(2) 1.09422(15) 0.0363(5) Uani 1 1 d .
H24B H 0.302 0.6467 1.153 0.044 Uiso 1 1 calc R
H24A H 0.3822 0.7551 1.0989 0.044 Uiso 1 1 calc R
C25 C 0.2610(2) 0.5571(2) 0.99744(15) 0.0312(5) Uani 1 1 d .
H25B H 0.3424 0.5174 0.9966 0.037 Uiso 1 1 calc R
H25A H 0.1753 0.4801 0.9962 0.037 Uiso 1 1 calc R

loop_
_atom_site_aniso_label
_atom_site_aniso_U_11
_atom_site_aniso_U_22
_atom_site_aniso_U_33
_atom_site_aniso_U_23
_atom_site_aniso_U_13
_atom_site_aniso_U_12
Se 0.04467(14) 0.02770(12) 0.02330(12) 0.00770(8) 0.01608(9) 0.01018(9)
P 0.0240(2) 0.0176(2) 0.0195(2) 0.00479(18) 0.00771(19) 0.00599(19)
N1 0.0287(9) 0.0275(9) 0.0223(9) 0.0036(7) 0.0086(7) -0.0015(7)
N2 0.0282(9) 0.0200(8) 0.0241(8) 0.0025(6) 0.0090(7) 0.0014(7)
C1 0.0241(9) 0.0195(9) 0.0256(10) 0.0061(7) 0.0084(8) 0.0079(7)
C2 0.0294(11) 0.0406(12) 0.0378(12) 0.0189(10) 0.0166(9) 0.0171(9)
C3 0.0329(11) 0.0439(13) 0.0452(13) 0.0171(11) 0.0137(10) 0.0239(10)
C4 0.0346(12) 0.0415(12) 0.0440(13) 0.0227(10) 0.0101(10) 0.0184(10)
C5 0.0331(11) 0.0350(11) 0.0452(13) 0.0249(10) 0.0141(10) 0.0135(9)
C6 0.0284(10) 0.0296(10) 0.0328(11) 0.0159(9) 0.0133(9) 0.0136(8)
C7 0.0225(9) 0.0215(9) 0.0201(9) 0.0053(7) 0.0049(7) 0.0076(7)
C8 0.0392(12) 0.0356(11) 0.0405(12) 0.0223(10) 0.0172(10) 0.0199(10)
C9 0.0497(14) 0.0583(15) 0.0573(15) 0.0385(13) 0.0293(12) 0.0376(13)
C10 0.0320(12) 0.090(2) 0.0477(15) 0.0325(15) 0.0119(11) 0.0304(13)
C11 0.0249(11) 0.0456(13) 0.0468(14) 0.0080(11) 0.0010(10) 0.0042(10)
C12 0.0275(10) 0.0277(11) 0.0338(11) 0.0003(9) 0.0010(9) 0.0036(9)
C13 0.0226(9) 0.0186(9) 0.0242(10) 0.0066(7) 0.0061(8) 0.0069(7)
C14 0.0210(9) 0.0207(9) 0.0244(9) 0.0070(8) 0.0073(7) 0.0048(7)
C15 0.0299(11) 0.0312(11) 0.0290(11) 0.0107(9) 0.0100(9) 0.0025(9)
C16 0.0324(11) 0.0290(11) 0.0386(12) 0.0113(9) 0.0153(10) -0.0004(9)
C17 0.0240(11) 0.0375(12) 0.0523(14) 0.0116(11) 0.0079(10) 0.0019(9)
C18 0.0305(11) 0.0468(14) 0.0449(14) 0.0210(11) -0.0036(10) 0.0050(10)
C19 0.0283(10) 0.0315(11) 0.0431(12) 0.0195(10) 0.0095(9) 0.0094(9)
C20 0.0250(10) 0.0200(9) 0.0222(9) 0.0025(7) 0.0082(8) 0.0000(8)
C21 0.0420(12) 0.0255(10) 0.0253(10) 0.0073(8) 0.0046(9) 0.0119(9)
C22 0.0499(13) 0.0249(10) 0.0339(12) 0.0051(9) 0.0096(10) 0.0151(10)
C23 0.0372(11) 0.0263(10) 0.0250(10) 0.0016(8) 0.0130(9) 0.0028(9)
C24 0.0401(12) 0.0420(12) 0.0233(10) 0.0065(9) 0.0045(9) 0.0111(10)
C25 0.0352(11) 0.0341(11) 0.0276(11) 0.0089(9) 0.0085(9) 0.0156(9)

loop_
_atom_type_symbol
_atom_type_description
_atom_type_scat_dispersion_real
_atom_type_scat_dispersion_imag
_atom_type_scat_source
C C 0.0033 0.0016 'International Tables Vol C Tables 4.2.6.8 and 6.1.1.4'
H H 0 0 'International Tables Vol C Tables 4.2.6.8 and 6.1.1.4'
N N 0.0061 0.0033 'International Tables Vol C Tables 4.2.6.8 and 6.1.1.4'
P P 0.1023 0.0942 'International Tables Vol C Tables 4.2.6.8 and 6.1.1.4'
Se Se -0.0929 2.2259 'International Tables Vol C Tables 4.2.6.8 and 6.1.1.4'

loop_
_geom_angle_atom_site_label_1
_geom_angle_atom_site_label_2
_geom_angle_atom_site_label_3
_geom_angle
C7 P C1 108.14(8)
C7 P C13 103.02(8)
C1 P C13 106.46(9)
C7 P Se 114.32(6)
C1 P Se 111.59(6)
C13 P Se 112.67(6)
C13 N1 C14 128.96(17)
C13 N2 C20 127.04(16)
C6 C1 C2 110.80(16)
C6 C1 P 115.64(12)
C2 C1 P 110.28(13)
C3 C2 C1 110.85(17)
C4 C3 C2 111.46(17)
C5 C4 C3 110.79(18)
C4 C5 C6 111.65(17)
C5 C6 C1 110.56(16)
C8 C7 C12 111.02(17)
C8 C7 P 111.30(13)
C12 C7 P 112.02(13)
C9 C8 C7 110.44(17)
C10 C9 C8 111.41(19)
C11 C10 C9 111.37(19)
C10 C11 C12 110.9(2)
C11 C12 C7 110.90(17)
N2 C13 N1 134.89(18)
N2 C13 P 111.02(13)
N1 C13 P 114.05(13)
N1 C14 C19 112.41(16)
N1 C14 C15 108.85(16)
C19 C14 C15 110.26(16)
C14 C15 C16 110.94(17)
C17 C16 C15 111.96(18)
C16 C17 C18 111.01(17)
C17 C18 C19 110.87(19)
C14 C19 C18 110.67(17)
N2 C20 C25 108.50(16)
N2 C20 C21 107.71(15)
C25 C20 C21 110.45(16)
C20 C21 C22 112.02(17)
C23 C22 C21 111.37(17)
C24 C23 C22 111.34(17)
C23 C24 C25 110.78(17)
C20 C25 C24 111.82(17)

loop_
_geom_bond_atom_site_label_1
_geom_bond_atom_site_label_2
_geom_bond_distance
Se P 2.1207(5)
P C7 1.8215(18)
P C1 1.8393(19)
P C13 1.8622(18)
N1 C13 1.358(2)
N1 C14 1.461(2)
N2 C13 1.273(2)
N2 C20 1.466(2)
C1 C6 1.533(3)
C1 C2 1.538(3)
C2 C3 1.523(3)
C3 C4 1.521(3)
C4 C5 1.518(3)
C5 C6 1.530(3)
C7 C8 1.528(3)
C7 C12 1.534(3)
C8 C9 1.524(3)
C9 C10 1.519(4)
C10 C11 1.517(4)
C11 C12 1.520(3)
C14 C19 1.519(3)
C14 C15 1.522(3)
C15 C16 1.523(3)
C16 C17 1.511(3)
C17 C18 1.525(3)
C18 C19 1.528(3)
C20 C25 1.518(3)
C20 C21 1.527(3)
C21 C22 1.530(3)
C22 C23 1.519(3)
C23 C24 1.517(3)
C24 C25 1.531(3)
